data_4316730
loop_
_publ_author_name
'Ming-Ling Sun'
'Jian Zhang'
'Qi-Pu Lin'
'Pei-Xiu Yin'
'Yuan-Gen Yao'

_publ_section_title
;
 Multifunctional Homochiral Lanthanide Camphorates with Mixed Achiral
 Terephthalate Ligands
;
_journal_name_full 'Inorganic Chemistry'
_journal_page_first 9257
_journal_page_last 9264
_journal_paper_doi 10.1021/ic1007445
_journal_volume 49
_journal_year 2010
_chemical_absolute_configuration rmad
_chemical_formula_moiety 'C28 H36 Eu2 O14, C3 H7 N O'
_chemical_formula_sum 'C31 H43 Eu2 N O15'
_chemical_formula_weight 973.58
_chemical_name_systematic
; 
 ? 
;
_space_group_IT_number 19
_symmetry_cell_setting orthorhombic
_symmetry_space_group_name_Hall 'P 2ac 2ab'
_symmetry_space_group_name_H-M 'P 21 21 21'
_atom_sites_solution_hydrogens geom
_atom_sites_solution_primary direct
_atom_sites_solution_secondary difmap
_audit_creation_method SHELXL-97
_cell_angle_alpha 90.00
_cell_angle_beta 90.00
_cell_angle_gamma 90.00
_cell_formula_units_Z 4
_cell_length_a 12.967(5)
_cell_length_b 14.162(5)
_cell_length_c 18.984(6)
_cell_measurement_reflns_used 4228
_cell_measurement_temperature 293(2)
_cell_measurement_theta_max 27.4603
_cell_measurement_theta_min 2.1301
_cell_volume 3486(2)
_computing_cell_refinement 'Bruker XSCANS'
_computing_data_collection 'Bruker XSCANS'
_computing_data_reduction 'Bruker SHELXTL'
_computing_molecular_graphics 'Bruker SHELXTL'
_computing_publication_material 'Bruker SHELXTL'
_computing_structure_refinement 'SHELXL-97 (Sheldrick, 1997)'
_computing_structure_solution 'SHELXS-97 (Sheldrick, 1990)'
_diffrn_ambient_temperature 293(2)
_diffrn_measured_fraction_theta_full 0.998
_diffrn_measured_fraction_theta_max 0.998
_diffrn_measurement_device_type 'Bruker P4'
_diffrn_measurement_method '\w scans'
_diffrn_radiation_monochromator graphite
_diffrn_radiation_source 'fine-focus sealed tube'
_diffrn_radiation_type MoK\a
_diffrn_radiation_wavelength 0.71073
_diffrn_reflns_av_R_equivalents 0.0490
_diffrn_reflns_av_sigmaI/netI 0.0678
_diffrn_reflns_limit_h_max 16
_diffrn_reflns_limit_h_min -13
_diffrn_reflns_limit_k_max 18
_diffrn_reflns_limit_k_min -17
_diffrn_reflns_limit_l_max 24
_diffrn_reflns_limit_l_min -24
_diffrn_reflns_number 27464
_diffrn_reflns_theta_full 27.48
_diffrn_reflns_theta_max 27.48
_diffrn_reflns_theta_min 2.58
_diffrn_standards_decay_% none
_diffrn_standards_interval_count none
_diffrn_standards_number none
_exptl_absorpt_coefficient_mu 3.636
_exptl_absorpt_correction_T_max 0.834
_exptl_absorpt_correction_T_min 0.712
_exptl_absorpt_correction_type multi-scan
_exptl_absorpt_process_details crystalclear
_exptl_crystal_colour Colorless
_exptl_crystal_density_diffrn 1.855
_exptl_crystal_density_method 'not measured'
_exptl_crystal_description Prism
_exptl_crystal_F_000 1928
_exptl_crystal_size_max 0.1100
_exptl_crystal_size_mid 0.0800
_exptl_crystal_size_min 0.0500
_refine_diff_density_max 1.232
_refine_diff_density_min -1.248
_refine_diff_density_rms 0.138
_refine_ls_abs_structure_details 'Flack H D (1983), Acta Cryst. A39, 876-881'
_refine_ls_abs_structure_Flack 0.016(15)
_refine_ls_extinction_method none
_refine_ls_goodness_of_fit_ref 1.001
_refine_ls_hydrogen_treatment constr
_refine_ls_matrix_type full
_refine_ls_number_parameters 442
_refine_ls_number_reflns 7979
_refine_ls_number_restraints 180
_refine_ls_restrained_S_all 1.026
_refine_ls_R_factor_all 0.0437
_refine_ls_R_factor_gt 0.0389
_refine_ls_shift/su_max 0.001
_refine_ls_shift/su_mean 0.000
_refine_ls_structure_factor_coef Fsqd
_refine_ls_weighting_details 'calc w=1/[\s^2^(Fo^2^)+(0.0266P)^2^+0.0000P] where P=(Fo^2^+2Fc^2^)/3'
_refine_ls_weighting_scheme calc
_refine_ls_wR_factor_gt 0.0692
_refine_ls_wR_factor_ref 0.0715
_reflns_number_gt 7377
_reflns_number_total 7979
_reflns_threshold_expression >2sigma(I)
_cod_data_source_file ic1007445_si_002_8.cif
_cod_data_source_block Eu-2'
_cod_depositor_comments
;
The following automatic conversions were performed:

'_symmetry_cell_setting' value 'Orthorhombic' changed to
'orthorhombic' according to the built-in table from CIF Core
dictionary named 'cif_core.dic' version 2.4.1 from
2010-06-29.

'_exptl_absorpt_correction_type' value 'Multi-scan'
changed to 'multi-scan' according to the built-in table from CIF Core
dictionary named 'cif_core.dic' version 2.4.1 from 2010-06-29.

Automatic conversion script
Id: cif_fix_values 1646 2011-03-28 12:23:43Z adriana 
;
_cod_database_code 4316730
_attachment Eu-2'.cif

loop_
_symmetry_equiv_pos_as_xyz
'x, y, z'
'-x+1/2, -y, z+1/2'
'-x, y+1/2, -z+1/2'
'x+1/2, -y+1/2, -z'

loop_
_atom_site_label
_atom_site_type_symbol
_atom_site_fract_x
_atom_site_fract_y
_atom_site_fract_z
_atom_site_U_iso_or_equiv
_atom_site_adp_type
_atom_site_occupancy
_atom_site_symmetry_multiplicity
_atom_site_calc_flag
_atom_site_refinement_flags
_atom_site_disorder_assembly
_atom_site_disorder_group
Eu1 Eu 0.71210(2) -0.00037(2) 0.884569(14) 0.02124(8) Uani 1 1 d DU . .
Eu2 Eu 0.77244(2) 0.020388(19) 0.671959(14) 0.01916(7) Uani 1 1 d . . .
C1 C 1.0120(5) 0.0954(4) 0.8280(4) 0.0227(13) Uani 1 1 d U . .
H1A H 0.9988 0.0686 0.8748 0.027 Uiso 1 1 calc R . .
C2 C 1.1223(5) 0.0697(4) 0.8067(4) 0.0331(16) Uani 1 1 d U . .
H2A H 1.1237 0.0472 0.7584 0.040 Uiso 1 1 calc R . .
H2B H 1.1488 0.0202 0.8370 0.040 Uiso 1 1 calc R . .
C3 C 1.1884(5) 0.1596(4) 0.8140(4) 0.0347(16) Uani 1 1 d U . .
H3A H 1.2011 0.1879 0.7683 0.042 Uiso 1 1 calc R . .
H3B H 1.2540 0.1453 0.8361 0.042 Uiso 1 1 calc R . .
C4 C 1.1234(5) 0.2264(4) 0.8611(3) 0.0250(14) Uani 1 1 d U . .
C5 C 1.0102(5) 0.2070(4) 0.8347(4) 0.0257(13) Uani 1 1 d U . .
C6 C 0.9318(5) 0.0565(4) 0.7775(3) 0.0241(14) Uani 1 1 d . . .
C7 C 1.1534(5) 0.3313(4) 0.8509(3) 0.0244(14) Uani 1 1 d . . .
C8 C 1.1388(6) 0.2003(5) 0.9384(4) 0.046(2) Uani 1 1 d U . .
H8A H 1.2087 0.2133 0.9519 0.069 Uiso 1 1 calc R . .
H8B H 1.1246 0.1343 0.9449 0.069 Uiso 1 1 calc R . .
H8C H 1.0927 0.2369 0.9671 0.069 Uiso 1 1 calc R . .
C9 C 0.9899(8) 0.2534(5) 0.7633(5) 0.047(2) Uani 1 1 d U . .
H9A H 0.9889 0.3207 0.7687 0.070 Uiso 1 1 calc R . .
H9B H 0.9246 0.2324 0.7453 0.070 Uiso 1 1 calc R . .
H9C H 1.0436 0.2361 0.7309 0.070 Uiso 1 1 calc R . .
C10 C 0.9285(6) 0.2375(5) 0.8879(5) 0.050(2) Uani 1 1 d U . .
H10A H 0.9283 0.3051 0.8917 0.075 Uiso 1 1 calc R . .
H10B H 0.9438 0.2104 0.9330 0.075 Uiso 1 1 calc R . .
H10C H 0.8619 0.2163 0.8724 0.075 Uiso 1 1 calc R . .
C11 C 0.4477(5) -0.0676(5) 0.7369(4) 0.0283(15) Uani 1 1 d U . .
C12 C 0.3574(6) -0.0667(6) 0.7886(5) 0.056(2) Uani 1 1 d U . .
H12A H 0.3827 -0.0765 0.8361 0.068 Uiso 1 1 calc R . .
H12B H 0.3231 -0.0059 0.7869 0.068 Uiso 1 1 calc R . .
C13 C 0.2850(7) -0.1407(5) 0.7704(5) 0.064(2) Uani 1 1 d U . .
H13A H 0.2207 -0.1134 0.7541 0.077 Uiso 1 1 calc R . .
H13B H 0.2707 -0.1796 0.8112 0.077 Uiso 1 1 calc R . .
C14 C 0.3335(5) -0.1996(4) 0.7126(4) 0.0343(16) Uani 1 1 d U . .
H14A H 0.3014 -0.1794 0.6684 0.041 Uiso 1 1 calc R . .
C15 C 0.4504(5) -0.1723(4) 0.7073(4) 0.0286(14) Uani 1 1 d U . .
C16 C 0.5482(5) -0.0432(4) 0.7741(4) 0.0264(15) Uani 1 1 d . . .
C17 C 0.3137(5) -0.3048(4) 0.7192(4) 0.0277(15) Uani 1 1 d . . .
C18 C 0.4282(6) 0.0054(6) 0.6783(4) 0.061(2) Uani 1 1 d U . .
H18A H 0.4272 0.0676 0.6983 0.092 Uiso 1 1 calc R . .
H18B H 0.3630 -0.0074 0.6563 0.092 Uiso 1 1 calc R . .
H18C H 0.4822 0.0014 0.6439 0.092 Uiso 1 1 calc R . .
C19 C 0.5142(7) -0.2368(5) 0.7546(5) 0.046(2) Uani 1 1 d U . .
H19A H 0.5145 -0.2995 0.7355 0.069 Uiso 1 1 calc R . .
H19B H 0.4846 -0.2379 0.8010 0.069 Uiso 1 1 calc R . .
H19C H 0.5836 -0.2135 0.7572 0.069 Uiso 1 1 calc R . .
C20 C 0.4924(7) -0.1808(6) 0.6329(4) 0.057(3) Uani 1 1 d U . .
H20A H 0.4913 -0.2458 0.6186 0.086 Uiso 1 1 calc R . .
H20B H 0.5620 -0.1577 0.6316 0.086 Uiso 1 1 calc R . .
H20C H 0.4505 -0.1442 0.6014 0.086 Uiso 1 1 calc R . .
C21 C 0.9367(6) 0.2272(5) 0.5178(4) 0.0311(16) Uani 1 1 d . . .
C22 C 0.9818(6) 0.2425(6) 0.4510(4) 0.045(2) Uani 1 1 d . . .
H22A H 0.9694 0.2001 0.4146 0.054 Uiso 1 1 calc R . .
C23 C 1.0438(6) 0.3196(5) 0.4397(4) 0.043(2) Uani 1 1 d . . .
H23A H 1.0728 0.3296 0.3955 0.051 Uiso 1 1 calc R . .
C24 C 1.0637(5) 0.3842(5) 0.4952(4) 0.0285(16) Uani 1 1 d . . .
C25 C 1.0199(6) 0.3683(5) 0.5606(4) 0.0357(18) Uani 1 1 d . . .
H25A H 1.0330 0.4102 0.5973 0.043 Uiso 1 1 calc R . .
C26 C 0.9563(5) 0.2904(5) 0.5721(4) 0.0348(18) Uani 1 1 d . . .
H26A H 0.9271 0.2807 0.6163 0.042 Uiso 1 1 calc R . .
C27 C 0.8696(5) 0.1420(5) 0.5283(4) 0.0284(16) Uani 1 1 d . . .
C28 C 1.1300(5) 0.4693(4) 0.4821(3) 0.0254(14) Uani 1 1 d . . .
O1 O 0.8431(3) 0.0322(3) 0.8026(2) 0.0258(10) Uani 1 1 d . . .
O2 O 0.9475(3) 0.0465(4) 0.7139(2) 0.0370(13) Uani 1 1 d . . .
O3 O 1.1319(4) 0.3915(3) 0.8967(2) 0.0321(12) Uani 1 1 d . . .
O4 O 1.1994(4) 0.3576(3) 0.7954(2) 0.0347(12) Uani 1 1 d . . .
O5 O 0.6301(3) -0.0286(3) 0.7384(2) 0.0301(11) Uani 1 1 d U . .
O6 O 0.5493(4) -0.0393(4) 0.8395(2) 0.0388(13) Uani 1 1 d . . .
O7 O 0.3287(4) -0.3538(3) 0.6646(2) 0.0334(11) Uani 1 1 d . . .
O8 O 0.2852(4) -0.3370(3) 0.7784(2) 0.0314(11) Uani 1 1 d . . .
O9 O 0.8459(4) 0.1225(3) 0.5913(3) 0.0376(13) Uani 1 1 d . . .
O10 O 0.8394(4) 0.0980(3) 0.4752(3) 0.0398(13) Uani 1 1 d . . .
O11 O 1.1543(3) 0.5186(3) 0.5354(2) 0.0286(10) Uani 1 1 d . . .
O12 O 1.1575(3) 0.4889(3) 0.4203(2) 0.0299(10) Uani 1 1 d . . .
N1 N 1.1658(5) 0.0635(4) 0.5385(3) 0.075(2) Uani 1 1 d DU . .
O13 O 1.2203(7) 0.1749(5) 0.6139(4) 0.128(3) Uani 1 1 d DU . .
C29 C 1.1573(6) 0.1135(5) 0.5963(4) 0.113(3) Uani 1 1 d DU . .
H29 H 1.1011 0.1023 0.6256 0.135 Uiso 1 1 calc R . .
C30 C 1.2545(8) 0.0829(9) 0.4933(7) 0.164(5) Uani 1 1 d DU . .
H30A H 1.2961 0.1314 0.5143 0.246 Uiso 1 1 calc R . .
H30B H 1.2309 0.1035 0.4479 0.246 Uiso 1 1 calc R . .
H30C H 1.2948 0.0264 0.4880 0.246 Uiso 1 1 calc R . .
C31 C 1.0948(7) -0.0094(7) 0.5142(6) 0.150(5) Uani 1 1 d DU . .
H31A H 1.0386 -0.0151 0.5469 0.225 Uiso 1 1 calc R . .
H31B H 1.1305 -0.0686 0.5110 0.225 Uiso 1 1 calc R . .
H31C H 1.0684 0.0075 0.4686 0.225 Uiso 1 1 calc R . .
O1W O 0.7616(4) -0.1508(3) 0.8440(2) 0.0381(12) Uani 1 1 d U . .
H1WA H 0.7632 -0.1980 0.8715 0.057 Uiso 1 1 d R . .
H1WB H 0.8060 -0.1560 0.8113 0.057 Uiso 1 1 d R . .
O2W O 0.6173(4) 0.0996(3) 0.9638(3) 0.0449(15) Uani 1 1 d U . .
H2WA H 0.6664 0.0962 0.9935 0.067 Uiso 1 1 d R . .
H2WB H 0.6119 0.1564 0.9493 0.067 Uiso 1 1 d RD . .

loop_
_atom_site_aniso_label
_atom_site_aniso_U_11
_atom_site_aniso_U_22
_atom_site_aniso_U_33
_atom_site_aniso_U_23
_atom_site_aniso_U_13
_atom_site_aniso_U_12
Eu1 0.02378(15) 0.02146(15) 0.01847(13) 0.00185(13) 0.00129(11) -0.00096(14)
Eu2 0.02159(15) 0.01915(14) 0.01674(13) 0.00089(12) 0.00102(12) -0.00071(13)
C1 0.022(3) 0.018(3) 0.028(3) -0.008(3) -0.001(3) -0.004(2)
C2 0.027(3) 0.022(3) 0.050(4) -0.005(3) -0.008(3) 0.001(3)
C3 0.025(3) 0.028(3) 0.051(4) -0.005(3) -0.003(3) -0.002(3)
C4 0.024(3) 0.022(3) 0.029(3) 0.003(3) -0.002(3) -0.005(3)
C5 0.022(3) 0.024(3) 0.031(3) -0.002(3) 0.002(3) 0.001(3)
C6 0.024(4) 0.018(3) 0.030(4) 0.003(3) -0.004(3) -0.003(3)
C7 0.020(3) 0.021(3) 0.032(4) 0.004(3) -0.001(3) -0.005(3)
C8 0.068(6) 0.031(4) 0.039(4) 0.010(4) -0.016(4) -0.012(4)
C9 0.048(5) 0.035(5) 0.057(6) 0.010(4) -0.027(5) -0.002(4)
C10 0.035(4) 0.042(5) 0.072(6) -0.014(5) 0.018(4) 0.004(4)
C11 0.020(3) 0.027(3) 0.038(4) -0.009(3) -0.003(3) -0.001(3)
C12 0.029(4) 0.066(5) 0.074(5) -0.037(4) 0.010(4) -0.010(4)
C13 0.056(5) 0.035(4) 0.102(5) -0.017(4) 0.040(5) -0.005(4)
C14 0.028(3) 0.017(3) 0.057(4) 0.000(3) 0.005(3) -0.008(3)
C15 0.028(3) 0.020(3) 0.038(3) -0.002(3) 0.005(3) -0.005(3)
C16 0.019(3) 0.017(3) 0.043(4) -0.001(3) -0.001(3) -0.006(3)
C17 0.024(4) 0.023(3) 0.036(4) 0.004(3) 0.000(3) -0.003(3)
C18 0.060(5) 0.050(5) 0.073(6) 0.009(5) -0.036(4) -0.007(5)
C19 0.036(5) 0.031(4) 0.071(6) 0.004(4) -0.013(4) 0.007(4)
C20 0.067(6) 0.059(6) 0.047(5) -0.022(4) 0.020(4) -0.017(5)
C21 0.041(4) 0.021(4) 0.031(4) 0.004(3) -0.002(3) -0.006(3)
C22 0.062(6) 0.043(5) 0.029(4) -0.007(4) 0.010(4) -0.031(4)
C23 0.062(6) 0.036(4) 0.030(4) -0.002(3) 0.012(4) -0.022(4)
C24 0.032(4) 0.026(4) 0.027(4) -0.003(3) 0.003(3) -0.003(3)
C25 0.045(5) 0.033(4) 0.029(4) -0.008(3) 0.004(3) -0.015(4)
C26 0.041(4) 0.042(5) 0.021(4) -0.003(3) 0.005(3) -0.008(4)
C27 0.031(4) 0.030(4) 0.024(3) 0.005(3) -0.007(3) -0.006(3)
C28 0.029(3) 0.024(3) 0.023(3) -0.003(3) 0.006(3) -0.002(3)
O1 0.020(2) 0.030(3) 0.027(2) 0.005(2) 0.0063(18) -0.0053(19)
O2 0.032(3) 0.059(4) 0.021(2) -0.003(2) 0.005(2) -0.016(3)
O3 0.049(3) 0.023(2) 0.025(3) -0.008(2) 0.006(2) -0.006(2)
O4 0.051(3) 0.024(2) 0.029(3) -0.005(2) 0.013(2) -0.010(2)
O5 0.023(2) 0.039(3) 0.0281(16) -0.001(2) -0.0016(16) -0.007(2)
O6 0.038(3) 0.056(3) 0.023(3) -0.009(2) -0.004(2) -0.008(2)
O7 0.048(3) 0.024(2) 0.027(3) -0.007(2) 0.007(2) -0.014(2)
O8 0.045(3) 0.022(2) 0.027(2) -0.0053(18) 0.011(2) -0.010(2)
O9 0.053(3) 0.039(3) 0.022(3) 0.006(2) 0.000(2) -0.017(2)
O10 0.057(4) 0.041(3) 0.022(3) -0.014(2) -0.001(2) -0.022(2)
O11 0.026(2) 0.033(3) 0.026(2) -0.004(2) 0.0023(17) 0.003(2)
O12 0.027(2) 0.032(3) 0.030(2) 0.001(2) 0.0013(18) -0.003(2)
N1 0.069(4) 0.072(4) 0.084(5) -0.021(4) -0.003(4) -0.001(4)
O13 0.152(6) 0.078(5) 0.154(6) -0.043(4) -0.024(6) 0.002(5)
C29 0.114(6) 0.110(6) 0.115(6) -0.028(5) -0.014(5) 0.018(5)
C30 0.145(8) 0.197(9) 0.151(8) 0.000(7) 0.038(7) -0.023(7)
C31 0.133(7) 0.137(8) 0.181(9) -0.033(7) -0.021(7) -0.023(6)
O1W 0.060(3) 0.024(2) 0.030(3) 0.0033(19) 0.010(2) 0.006(2)
O2W 0.067(4) 0.042(3) 0.025(3) -0.003(2) -0.001(3) 0.019(3)

loop_
_atom_type_symbol
_atom_type_description
_atom_type_scat_dispersion_real
_atom_type_scat_dispersion_imag
_atom_type_scat_source
C C 0.0033 0.0016 'International Tables Vol C Tables 4.2.6.8 and 6.1.1.4'
H H 0.0000 0.0000 'International Tables Vol C Tables 4.2.6.8 and 6.1.1.4'
O O 0.0106 0.0060 'International Tables Vol C Tables 4.2.6.8 and 6.1.1.4'
Eu Eu -0.1578 3.6682 'International Tables Vol C Tables 4.2.6.8 and 6.1.1.4'
N N 0.0061 0.0033 'International Tables Vol C Tables 4.2.6.8 and 6.1.1.4'

loop_
_geom_angle_atom_site_label_1
_geom_angle_atom_site_label_2
_geom_angle_atom_site_label_3
_geom_angle
_geom_angle_site_symmetry_1
_geom_angle_site_symmetry_3
_geom_angle_publ_flag
O10 Eu1 O11 78.29(17) 2_655 3_746 ?
O10 Eu1 O7 139.92(18) 2_655 3_656 ?
O11 Eu1 O7 109.12(17) 3_746 3_656 ?
O10 Eu1 O6 82.56(18) 2_655 . ?
O11 Eu1 O6 159.89(15) 3_746 . ?
O7 Eu1 O6 81.93(18) 3_656 . ?
O10 Eu1 O1 145.22(17) 2_655 . ?
O11 Eu1 O1 82.63(14) 3_746 . ?
O7 Eu1 O1 74.01(16) 3_656 . ?
O6 Eu1 O1 117.06(15) . . ?
O10 Eu1 O1W 77.32(17) 2_655 . ?
O11 Eu1 O1W 96.65(16) 3_746 . ?
O7 Eu1 O1W 137.28(16) 3_656 . ?
O6 Eu1 O1W 84.99(18) . . ?
O1 Eu1 O1W 76.33(15) . . ?
O10 Eu1 O2W 74.82(17) 2_655 . ?
O11 Eu1 O2W 84.48(17) 3_746 . ?
O7 Eu1 O2W 67.11(16) 3_656 . ?
O6 Eu1 O2W 84.64(17) . . ?
O1 Eu1 O2W 131.98(17) . . ?
O1W Eu1 O2W 151.28(17) . . ?
O10 Eu1 O5 120.50(15) 2_655 . ?
O11 Eu1 O5 152.44(12) 3_746 . ?
O7 Eu1 O5 70.65(15) 3_656 . ?
O6 Eu1 O5 46.44(13) . . ?
O1 Eu1 O5 70.69(13) . . ?
O1W Eu1 O5 70.92(15) . . ?
O2W Eu1 O5 118.43(15) . . ?
O10 Eu1 C16 101.08(18) 2_655 . ?
O11 Eu1 C16 174.15(16) 3_746 . ?
O7 Eu1 C16 75.17(17) 3_656 . ?
O6 Eu1 C16 22.09(16) . . ?
O1 Eu1 C16 95.00(17) . . ?
O1W Eu1 C16 77.57(17) . . ?
O2W Eu1 C16 101.01(18) . . ?
O5 Eu1 C16 24.36(14) . . ?
O10 Eu1 H2WA 69.5 2_655 . ?
O11 Eu1 H2WA 65.2 3_746 . ?
O7 Eu1 H2WA 78.2 3_656 . ?
O6 Eu1 H2WA 102.3 . . ?
O1 Eu1 H2WA 126.9 . . ?
O1W Eu1 H2WA 144.5 . . ?
O2W Eu1 H2WA 19.5 . . ?
O5 Eu1 H2WA 137.7 . . ?
C16 Eu1 H2WA 120.2 . . ?
O12 Eu2 O9 78.39(17) 4_456 . ?
O12 Eu2 O5 83.26(15) 4_456 . ?
O9 Eu2 O5 150.16(18) . . ?
O12 Eu2 O8 98.53(16) 4_456 3_656 ?
O9 Eu2 O8 81.89(16) . 3_656 ?
O5 Eu2 O8 77.77(16) . 3_656 ?
O12 Eu2 O4 103.78(17) 4_456 3_746 ?
O9 Eu2 O4 134.80(17) . 3_746 ?
O5 Eu2 O4 72.43(16) . 3_746 ?
O8 Eu2 O4 139.96(15) 3_656 3_746 ?
O12 Eu2 O2 149.42(15) 4_456 . ?
O9 Eu2 O2 74.78(17) . . ?
O5 Eu2 O2 127.16(15) . . ?
O8 Eu2 O2 92.00(18) 3_656 . ?
O4 Eu2 O2 85.40(17) 3_746 . ?
O12 Eu2 O3 83.44(16) 4_456 3_746 ?
O9 Eu2 O3 84.78(16) . 3_746 ?
O5 Eu2 O3 116.40(16) . 3_746 ?
O8 Eu2 O3 165.82(15) 3_656 3_746 ?
O4 Eu2 O3 51.49(15) 3_746 3_746 ?
O2 Eu2 O3 79.80(16) . 3_746 ?
O12 Eu2 O1 159.92(13) 4_456 . ?
O9 Eu2 O1 116.00(15) . . ?
O5 Eu2 O1 77.69(13) . . ?
O8 Eu2 O1 71.38(14) 3_656 . ?
O4 Eu2 O1 76.56(15) 3_746 . ?
O2 Eu2 O1 50.32(13) . . ?
O3 Eu2 O1 110.70(14) 3_746 . ?
O12 Eu2 C7 92.74(17) 4_456 3_746 ?
O9 Eu2 C7 110.14(19) . 3_746 ?
O5 Eu2 C7 93.94(18) . 3_746 ?
O8 Eu2 C7 165.05(17) 3_656 3_746 ?
O4 Eu2 C7 25.84(16) 3_746 3_746 ?
O2 Eu2 C7 83.06(18) . 3_746 ?
O3 Eu2 C7 25.71(16) 3_746 3_746 ?
O1 Eu2 C7 94.85(16) . 3_746 ?
O12 Eu2 C6 171.31(17) 4_456 . ?
O9 Eu2 C6 93.07(18) . . ?
O5 Eu2 C6 103.87(17) . . ?
O8 Eu2 C6 78.45(17) 3_656 . ?
O4 Eu2 C6 83.33(17) 3_746 . ?
O2 Eu2 C6 24.49(16) . . ?
O3 Eu2 C6 97.52(17) 3_746 . ?
O1 Eu2 C6 26.21(15) . . ?
C7 Eu2 C6 91.72(18) 3_746 . ?
C6 C1 C2 112.7(5) . . ?
C6 C1 C5 113.7(5) . . ?
C2 C1 C5 105.8(5) . . ?
C6 C1 H1A 108.1 . . ?
C2 C1 H1A 108.1 . . ?
C5 C1 H1A 108.1 . . ?
C1 C2 C3 107.4(5) . . ?
C1 C2 H2A 110.2 . . ?
C3 C2 H2A 110.2 . . ?
C1 C2 H2B 110.2 . . ?
C3 C2 H2B 110.2 . . ?
H2A C2 H2B 108.5 . . ?
C2 C3 C4 104.8(5) . . ?
C2 C3 H3A 110.8 . . ?
C4 C3 H3A 110.8 . . ?
C2 C3 H3B 110.8 . . ?
C4 C3 H3B 110.8 . . ?
H3A C3 H3B 108.9 . . ?
C8 C4 C7 108.6(5) . . ?
C8 C4 C3 109.6(6) . . ?
C7 C4 C3 112.2(5) . . ?
C8 C4 C5 112.6(6) . . ?
C7 C4 C5 111.3(5) . . ?
C3 C4 C5 102.5(5) . . ?
C10 C5 C9 110.2(7) . . ?
C10 C5 C4 112.8(6) . . ?
C9 C5 C4 111.5(6) . . ?
C10 C5 C1 110.2(6) . . ?
C9 C5 C1 111.1(6) . . ?
C4 C5 C1 100.7(5) . . ?
O2 C6 O1 118.6(6) . . ?
O2 C6 C1 123.1(6) . . ?
O1 C6 C1 118.3(6) . . ?
O2 C6 Eu2 54.9(3) . . ?
O1 C6 Eu2 65.0(3) . . ?
C1 C6 Eu2 168.7(4) . . ?
O3 C7 O4 118.8(6) . . ?
O3 C7 C4 120.9(6) . . ?
O4 C7 C4 120.3(6) . . ?
O3 C7 Eu2 62.9(3) . 3_756 ?
O4 C7 Eu2 56.2(3) . 3_756 ?
C4 C7 Eu2 174.8(5) . 3_756 ?
C4 C8 H8A 109.5 . . ?
C4 C8 H8B 109.5 . . ?
H8A C8 H8B 109.5 . . ?
C4 C8 H8C 109.5 . . ?
H8A C8 H8C 109.5 . . ?
H8B C8 H8C 109.5 . . ?
C5 C9 H9A 109.5 . . ?
C5 C9 H9B 109.5 . . ?
H9A C9 H9B 109.5 . . ?
C5 C9 H9C 109.5 . . ?
H9A C9 H9C 109.5 . . ?
H9B C9 H9C 109.5 . . ?
C5 C10 H10A 109.5 . . ?
C5 C10 H10B 109.5 . . ?
H10A C10 H10B 109.5 . . ?
C5 C10 H10C 109.5 . . ?
H10A C10 H10C 109.5 . . ?
H10B C10 H10C 109.5 . . ?
C16 C11 C12 110.9(6) . . ?
C16 C11 C18 108.9(6) . . ?
C12 C11 C18 109.4(7) . . ?
C16 C11 C15 110.9(5) . . ?
C12 C11 C15 104.6(6) . . ?
C18 C11 C15 112.1(6) . . ?
C13 C12 C11 109.7(6) . . ?
C13 C12 H12A 109.7 . . ?
C11 C12 H12A 109.7 . . ?
C13 C12 H12B 109.7 . . ?
C11 C12 H12B 109.7 . . ?
H12A C12 H12B 108.2 . . ?
C12 C13 C14 107.6(7) . . ?
C12 C13 H13A 110.2 . . ?
C14 C13 H13A 110.2 . . ?
C12 C13 H13B 110.2 . . ?
C14 C13 H13B 110.2 . . ?
H13A C13 H13B 108.5 . . ?
C13 C14 C17 114.3(6) . . ?
C13 C14 C15 108.2(6) . . ?
C17 C14 C15 114.3(6) . . ?
C13 C14 H14A 106.5 . . ?
C17 C14 H14A 106.5 . . ?
C15 C14 H14A 106.5 . . ?
C20 C15 C19 107.9(7) . . ?
C20 C15 C14 112.7(6) . . ?
C19 C15 C14 109.9(6) . . ?
C20 C15 C11 114.3(6) . . ?
C19 C15 C11 111.3(6) . . ?
C14 C15 C11 100.7(5) . . ?
O6 C16 O5 120.9(6) . . ?
O6 C16 C11 118.9(6) . . ?
O5 C16 C11 120.2(6) . . ?
O6 C16 Eu1 45.2(3) . . ?
O5 C16 Eu1 75.7(4) . . ?
C11 C16 Eu1 164.1(5) . . ?
O7 C17 O8 125.2(6) . . ?
O7 C17 C14 116.5(6) . . ?
O8 C17 C14 118.3(6) . . ?
C11 C18 H18A 109.5 . . ?
C11 C18 H18B 109.5 . . ?
H18A C18 H18B 109.5 . . ?
C11 C18 H18C 109.5 . . ?
H18A C18 H18C 109.5 . . ?
H18B C18 H18C 109.5 . . ?
C15 C19 H19A 109.5 . . ?
C15 C19 H19B 109.5 . . ?
H19A C19 H19B 109.5 . . ?
C15 C19 H19C 109.5 . . ?
H19A C19 H19C 109.5 . . ?
H19B C19 H19C 109.5 . . ?
C15 C20 H20A 109.5 . . ?
C15 C20 H20B 109.5 . . ?
H20A C20 H20B 109.5 . . ?
C15 C20 H20C 109.5 . . ?
H20A C20 H20C 109.5 . . ?
H20B C20 H20C 109.5 . . ?
C26 C21 C22 119.5(7) . . ?
C26 C21 C27 121.7(6) . . ?
C22 C21 C27 118.8(7) . . ?
C23 C22 C21 120.3(7) . . ?
C23 C22 H22A 119.8 . . ?
C21 C22 H22A 119.8 . . ?
C22 C23 C24 120.2(7) . . ?
C22 C23 H23A 119.9 . . ?
C24 C23 H23A 119.9 . . ?
C25 C24 C23 119.1(6) . . ?
C25 C24 C28 121.0(6) . . ?
C23 C24 C28 119.9(6) . . ?
C24 C25 C26 120.8(7) . . ?
C24 C25 H25A 119.6 . . ?
C26 C25 H25A 119.6 . . ?
C21 C26 C25 120.1(6) . . ?
C21 C26 H26A 120.0 . . ?
C25 C26 H26A 120.0 . . ?
O10 C27 O9 125.4(6) . . ?
O10 C27 C21 118.4(6) . . ?
O9 C27 C21 116.2(6) . . ?
O12 C28 O11 123.4(6) . . ?
O12 C28 C24 119.7(6) . . ?
O11 C28 C24 116.9(5) . . ?
C6 O1 Eu1 160.1(4) . . ?
C6 O1 Eu2 88.8(4) . . ?
Eu1 O1 Eu2 110.98(16) . . ?
C6 O2 Eu2 100.6(4) . . ?
C7 O3 Eu2 91.4(4) . 3_756 ?
C7 O4 Eu2 98.0(4) . 3_756 ?
C16 O5 Eu2 171.9(4) . . ?
C16 O5 Eu1 79.9(4) . . ?
Eu2 O5 Eu1 100.34(14) . . ?
C16 O6 Eu1 112.7(4) . . ?
C17 O7 Eu1 141.4(4) . 3_646 ?
C17 O8 Eu2 139.1(4) . 3_646 ?
C27 O9 Eu2 149.6(5) . . ?
C27 O10 Eu1 173.1(5) . 2_654 ?
C28 O11 Eu1 130.0(4) . 3_756 ?
C28 O12 Eu2 151.7(4) . 4_556 ?
C29 N1 C31 126.5(8) . . ?
C29 N1 C30 117.2(7) . . ?
C31 N1 C30 116.4(5) . . ?
O13 C29 N1 123.3(7) . . ?
O13 C29 H29 118.4 . . ?
N1 C29 H29 118.4 . . ?
N1 C30 H30A 109.5 . . ?
N1 C30 H30B 109.5 . . ?
H30A C30 H30B 109.5 . . ?
N1 C30 H30C 109.5 . . ?
H30A C30 H30C 109.5 . . ?
H30B C30 H30C 109.5 . . ?
N1 C31 H31A 109.5 . . ?
N1 C31 H31B 109.5 . . ?
H31A C31 H31B 109.5 . . ?
N1 C31 H31C 109.5 . . ?
H31A C31 H31C 109.5 . . ?
H31B C31 H31C 109.5 . . ?
Eu1 O1W H1WA 121.2 . . ?
Eu1 O1W H1WB 120.1 . . ?
H1WA O1W H1WB 111.3 . . ?
Eu1 O2W H2WA 89.9 . . ?
Eu1 O2W H2WB 113.3 . . ?
H2WA O2W H2WB 109.1 . . ?

loop_
_geom_bond_atom_site_label_1
_geom_bond_atom_site_label_2
_geom_bond_distance
_geom_bond_site_symmetry_2
_geom_bond_publ_flag
Eu1 O10 2.306(4) 2_655 ?
Eu1 O11 2.321(4) 3_746 ?
Eu1 O7 2.337(4) 3_656 ?
Eu1 O6 2.344(5) . ?
Eu1 O1 2.350(4) . ?
Eu1 O1W 2.354(4) . ?
Eu1 O2W 2.403(5) . ?
Eu1 O5 2.998(4) . ?
Eu1 C16 3.047(7) . ?
Eu1 H2WA 2.5491 . ?
Eu2 O12 2.303(4) 4_456 ?
Eu2 O9 2.312(5) . ?
Eu2 O5 2.341(4) . ?
Eu2 O8 2.351(4) 3_656 ?
Eu2 O4 2.414(4) 3_746 ?
Eu2 O2 2.434(5) . ?
Eu2 O3 2.563(5) 3_746 ?
Eu2 O1 2.648(4) . ?
Eu2 C7 2.879(6) 3_746 ?
Eu2 C6 2.923(6) . ?
C1 C6 1.519(8) . ?
C1 C2 1.530(9) . ?
C1 C5 1.585(8) . ?
C1 H1A 0.9800 . ?
C2 C3 1.541(9) . ?
C2 H2A 0.9700 . ?
C2 H2B 0.9700 . ?
C3 C4 1.550(9) . ?
C3 H3A 0.9700 . ?
C3 H3B 0.9700 . ?
C4 C8 1.528(9) . ?
C4 C7 1.547(8) . ?
C4 C5 1.575(9) . ?
C5 C10 1.526(10) . ?
C5 C9 1.530(10) . ?
C6 O2 1.232(8) . ?
C6 O1 1.291(7) . ?
C7 O3 1.249(8) . ?
C7 O4 1.267(7) . ?
C7 Eu2 2.879(6) 3_756 ?
C8 H8A 0.9600 . ?
C8 H8B 0.9600 . ?
C8 H8C 0.9600 . ?
C9 H9A 0.9600 . ?
C9 H9B 0.9600 . ?
C9 H9C 0.9600 . ?
C10 H10A 0.9600 . ?
C10 H10B 0.9600 . ?
C10 H10C 0.9600 . ?
C11 C16 1.523(9) . ?
C11 C12 1.528(10) . ?
C11 C18 1.539(10) . ?
C11 C15 1.586(9) . ?
C12 C13 1.448(10) . ?
C12 H12A 0.9700 . ?
C12 H12B 0.9700 . ?
C13 C14 1.515(10) . ?
C13 H13A 0.9700 . ?
C13 H13B 0.9700 . ?
C14 C17 1.518(8) . ?
C14 C15 1.568(9) . ?
C14 H14A 0.9800 . ?
C15 C20 1.519(10) . ?
C15 C19 1.524(10) . ?
C16 O6 1.242(8) . ?
C16 O5 1.276(7) . ?
C17 O7 1.261(8) . ?
C17 O8 1.268(7) . ?
C18 H18A 0.9600 . ?
C18 H18B 0.9600 . ?
C18 H18C 0.9600 . ?
C19 H19A 0.9600 . ?
C19 H19B 0.9600 . ?
C19 H19C 0.9600 . ?
C20 H20A 0.9600 . ?
C20 H20B 0.9600 . ?
C20 H20C 0.9600 . ?
C21 C26 1.389(9) . ?
C21 C22 1.412(10) . ?
C21 C27 1.502(9) . ?
C22 C23 1.373(9) . ?
C22 H22A 0.9300 . ?
C23 C24 1.420(10) . ?
C23 H23A 0.9300 . ?
C24 C25 1.383(9) . ?
C24 C28 1.500(9) . ?
C25 C26 1.396(9) . ?
C25 H25A 0.9300 . ?
C26 H26A 0.9300 . ?
C27 O10 1.248(8) . ?
C27 O9 1.265(8) . ?
C28 O12 1.258(7) . ?
C28 O11 1.268(7) . ?
O3 Eu2 2.563(5) 3_756 ?
O4 Eu2 2.414(4) 3_756 ?
O7 Eu1 2.337(4) 3_646 ?
O8 Eu2 2.351(4) 3_646 ?
O10 Eu1 2.306(4) 2_654 ?
O11 Eu1 2.321(4) 3_756 ?
O12 Eu2 2.303(4) 4_556 ?
N1 C29 1.310(5) . ?
N1 C31 1.459(5) . ?
N1 C30 1.461(5) . ?
O13 C29 1.239(5) . ?
C29 H29 0.9300 . ?
C30 H30A 0.9600 . ?
C30 H30B 0.9600 . ?
C30 H30C 0.9600 . ?
C31 H31A 0.9600 . ?
C31 H31B 0.9600 . ?
C31 H31C 0.9600 . ?
O1W H1WA 0.8485 . ?
O1W H1WB 0.8497 . ?
O2W H2WA 0.8522 . ?
O2W H2WB 0.8533 . ?

loop_
_geom_hbond_atom_site_label_D
_geom_hbond_atom_site_label_H
_geom_hbond_atom_site_label_A
_geom_hbond_distance_DH
_geom_hbond_distance_HA
_geom_hbond_distance_DA
_geom_hbond_angle_DHA
_geom_hbond_site_symmetry_A
O1W H1WA O13 0.85 1.83 2.606(7) 150.3 3_746
O1W H1WB O4 0.85 2.04 2.697(6) 134.0 3_746
O2W H2WA O3 0.85 2.14 2.659(7) 119.0 4_457
